data_7049934
loop_
_publ_author_name
'Schutte-Smith, Marietjie'
'Roodt, Andreas'
'Visser, Hendrik G.'

_publ_section_title
;
 Ambient and high-pressure kinetic investigation of methanol substitution
 in fac-[Re(Trop)(CO)<sub>3</sub>(MeOH)] by different monodentate
 nucleophiles.
;
_journal_issue 27
_journal_name_full 'Dalton transactions (Cambridge, England : 2003)'
_journal_page_first 9984
_journal_page_last 9997
_journal_paper_doi 10.1039/c9dt01528k
_journal_volume 48
_journal_year 2019
_chemical_formula_moiety 'C17 H15 N2 O5 Re'
_chemical_formula_sum 'C17 H15 N2 O5 Re'
_chemical_formula_weight 513.51
_space_group_IT_number 14
_space_group_name_Hall '-P 2yn'
_space_group_name_H-M_alt 'P 1 21/n 1'
_symmetry_cell_setting monoclinic
_symmetry_space_group_name_Hall '-P 2yn'
_symmetry_space_group_name_H-M 'P 1 21/n 1'
_atom_sites_solution_hydrogens geom
_atom_sites_solution_primary direct
_atom_sites_solution_secondary difmap
_audit_creation_method SHELXL-97
_audit_update_record
;
2015-10-15 deposited with the CCDC.    2019-05-01 downloaded from the CCDC.
;
_cell_angle_alpha 90.000(5)
_cell_angle_beta 98.333(5)
_cell_angle_gamma 90.000(5)
_cell_formula_units_Z 4
_cell_length_a 8.041(5)
_cell_length_b 14.996(5)
_cell_length_c 14.385(5)
_cell_measurement_reflns_used 9894
_cell_measurement_temperature 100(2)
_cell_measurement_theta_max 28.33
_cell_measurement_theta_min 2.72
_cell_volume 1716.3(14)
_computing_cell_refinement 'Bruker SAINT'
_computing_data_collection 'Bruker APEX2'
_computing_data_reduction 'Bruker SAINT'
_computing_molecular_graphics 'Bruker SHELXTL'
_computing_publication_material 'Bruker SHELXTL'
_computing_structure_refinement 'SHELXL-97 (Sheldrick, 2008)'
_computing_structure_solution 'SHELXL-97 (Sheldrick, 2008)'
_diffrn_ambient_temperature 100(2)
_diffrn_measured_fraction_theta_full 0.994
_diffrn_measured_fraction_theta_max 0.994
_diffrn_measurement_device_type 'Bruker APEX-II CCD'
_diffrn_measurement_method '\f and \w scans'
_diffrn_radiation_monochromator graphite
_diffrn_radiation_source 'fine-focus sealed tube'
_diffrn_radiation_type MoK\a
_diffrn_radiation_wavelength 0.71073
_diffrn_reflns_av_R_equivalents 0.0324
_diffrn_reflns_av_sigmaI/netI 0.0214
_diffrn_reflns_limit_h_max 10
_diffrn_reflns_limit_h_min -10
_diffrn_reflns_limit_k_max 19
_diffrn_reflns_limit_k_min -19
_diffrn_reflns_limit_l_max 19
_diffrn_reflns_limit_l_min -19
_diffrn_reflns_number 26990
_diffrn_reflns_theta_full 28.28
_diffrn_reflns_theta_max 28.28
_diffrn_reflns_theta_min 4.13
_exptl_absorpt_coefficient_mu 7.110
_exptl_absorpt_correction_T_max 0.435
_exptl_absorpt_correction_T_min 0.147
_exptl_absorpt_correction_type multi-scan
_exptl_crystal_colour yellow
_exptl_crystal_density_diffrn 1.987
_exptl_crystal_density_method 'not measured'
_exptl_crystal_description CUBOID
_exptl_crystal_F_000 984
_exptl_crystal_recrystallization_method 'Re-crystallisation from solvent: '
_exptl_crystal_size_max 0.329
_exptl_crystal_size_mid 0.235
_exptl_crystal_size_min 0.117
_refine_diff_density_max 2.397
_refine_diff_density_min -2.258
_refine_diff_density_rms 0.182
_refine_ls_extinction_method none
_refine_ls_goodness_of_fit_ref 1.049
_refine_ls_hydrogen_treatment constr
_refine_ls_matrix_type full
_refine_ls_number_parameters 196
_refine_ls_number_reflns 4243
_refine_ls_number_restraints 0
_refine_ls_restrained_S_all 1.049
_refine_ls_R_factor_all 0.0435
_refine_ls_R_factor_gt 0.0339
_refine_ls_shift/su_max 0.003
_refine_ls_shift/su_mean 0.000
_refine_ls_structure_factor_coef Fsqd
_refine_ls_weighting_details 'calc w=1/[\s^2^(Fo^2^)+(0.0042P)^2^+22.0389P] where P=(Fo^2^+2Fc^2^)/3'
_refine_ls_weighting_scheme calc
_refine_ls_wR_factor_gt 0.0713
_refine_ls_wR_factor_ref 0.0784
_reflns_number_gt 3620
_reflns_number_total 4267
_reflns_threshold_expression >2\s(I)
_cod_data_source_file c9dt01528k2.cif
_cod_data_source_block 10rmsc2_0ma
_cod_depositor_comments
;
The following automatic conversions were performed:

'_symmetry_cell_setting' value 'Monoclinic' changed to 'monoclinic'
according to
/home/data/users/saulius/crontab/automatic-downloads/rss-feeds/RSC/lib/dictionaries/cif_core.dic
dictionary named 'cif_core.dic' version 2.4.2 from 2011-04-26.

Automatic conversion script
Id: cif_fix_values 4973 2017-02-22 13:04:09Z antanas 

 Adding full bibliography for 7049934--7049935.cif.
;
_cod_original_cell_volume 1716.3(13)
_cod_original_sg_symbol_H-M 'P2(1)/n  '
_cod_database_code 7049934

loop_
_symmetry_equiv_pos_as_xyz
'x, y, z'
'-x+1/2, y+1/2, -z+1/2'
'-x, -y, -z'
'x-1/2, -y-1/2, z-1/2'

loop_
_atom_site_label
_atom_site_type_symbol
_atom_site_fract_x
_atom_site_fract_y
_atom_site_fract_z
_atom_site_U_iso_or_equiv
_atom_site_adp_type
_atom_site_occupancy
_atom_site_symmetry_multiplicity
_atom_site_calc_flag
_atom_site_refinement_flags
Re01 Re 0.04315(2) 0.270104(13) 0.347917(16) 0.02207(7) Uani 1 1 d .
C3 C -0.1608(8) 0.2269(4) 0.2768(5) 0.0325(13) Uani 1 1 d .
N1 N 0.2735(5) 0.3160(3) 0.4371(3) 0.0223(9) Uani 1 1 d .
O12 O 0.1707(6) 0.1460(3) 0.3632(3) 0.0356(11) Uani 1 1 d .
C27 C 0.6773(8) 0.4799(4) 0.6817(4) 0.0329(14) Uani 1 1 d .
H27A H 0.7849 0.4944 0.7166 0.049 Uiso 1 1 calc R
H27C H 0.6035 0.4596 0.7241 0.049 Uiso 1 1 calc R
H27B H 0.6304 0.5319 0.6490 0.049 Uiso 1 1 calc R
N2 N 0.6974(6) 0.4096(3) 0.6140(3) 0.0249(10) Uani 1 1 d .
C1 C -0.0651(7) 0.3815(4) 0.3549(4) 0.0263(11) Uani 1 1 d .
C2 C 0.1111(7) 0.3110(4) 0.2331(4) 0.0287(12) Uani 1 1 d .
O11 O -0.0064(5) 0.2186(3) 0.4791(3) 0.0301(9) Uani 1 1 d .
C24 C 0.5719(8) 0.3121(5) 0.4870(5) 0.0371(11) Uani 1 1 d .
H24 H 0.6754 0.2877 0.4792 0.045 Uiso 1 1 calc R
O2 O 0.1530(6) 0.3366(3) 0.1644(3) 0.0404(11) Uani 1 1 d .
C26 C 0.8599(8) 0.3670(5) 0.6227(6) 0.0431(17) Uani 1 1 d .
H26C H 0.9385 0.3995 0.6667 0.065 Uiso 1 1 calc R
H26B H 0.8985 0.3662 0.5626 0.065 Uiso 1 1 calc R
H26A H 0.8509 0.3070 0.6446 0.065 Uiso 1 1 calc R
O1 O -0.1319(5) 0.4496(3) 0.3619(3) 0.0368(10) Uani 1 1 d .
O3 O -0.2855(6) 0.2030(3) 0.2346(4) 0.0500(14) Uani 1 1 d .
C23 C 0.5625(8) 0.3779(4) 0.5568(5) 0.0398(12) Uani 1 1 d .
C22 C 0.3996(8) 0.4108(4) 0.5626(6) 0.0429(12) Uani 1 1 d .
H22 H 0.3844 0.4546 0.6064 0.051 Uiso 1 1 calc R
C12 C 0.1742(8) 0.1062(4) 0.4439(5) 0.0378(16) Uani 1 1 d .
C25 C 0.4288(7) 0.2843(4) 0.4308(5) 0.0323(9) Uani 1 1 d .
H25 H 0.4392 0.2410 0.3857 0.039 Uiso 1 1 calc R
C11 C 0.0779(7) 0.1486(4) 0.5100(5) 0.0348(15) Uani 1 1 d .
C14 C 0.2968(9) -0.0271(4) 0.5395(6) 0.0429(12) Uani 1 1 d .
H14 H 0.3596 -0.0782 0.5331 0.051 Uiso 1 1 calc R
C15 C 0.2502(8) -0.0158(4) 0.6246(5) 0.0398(12) Uani 1 1 d .
H15 H 0.2914 -0.0575 0.6701 0.048 Uiso 1 1 calc R
C17 C 0.0692(7) 0.1210(4) 0.6021(5) 0.0323(9) Uani 1 1 d .
H17 H -0.0003 0.1554 0.6341 0.039 Uiso 1 1 calc R
C16 C 0.1476(7) 0.0508(5) 0.6530(5) 0.0371(11) Uani 1 1 d .
H16 H 0.1292 0.0475 0.7153 0.045 Uiso 1 1 calc R
C13 C 0.2655(8) 0.0262(4) 0.4584(5) 0.0383(11) Uani 1 1 d .
H13 H 0.3120 0.0056 0.4069 0.046 Uiso 1 1 calc R
C21 C 0.2643(8) 0.3782(4) 0.5038(5) 0.0383(11) Uani 1 1 d .
H21 H 0.1586 0.4005 0.5103 0.046 Uiso 1 1 calc R

loop_
_atom_site_aniso_label
_atom_site_aniso_U_11
_atom_site_aniso_U_22
_atom_site_aniso_U_33
_atom_site_aniso_U_23
_atom_site_aniso_U_13
_atom_site_aniso_U_12
Re01 0.01560(10) 0.01407(10) 0.03403(12) -0.00122(9) -0.00489(8) -0.00018(8)
C3 0.028(3) 0.020(3) 0.045(3) 0.007(3) -0.009(3) -0.002(2)
N1 0.015(2) 0.020(2) 0.030(2) -0.0072(19) -0.0019(17) 0.0003(17)
O12 0.036(2) 0.0186(19) 0.045(3) -0.0090(18) -0.0189(19) 0.0063(17)
C27 0.034(3) 0.044(4) 0.022(3) -0.011(3) 0.007(2) -0.016(3)
N2 0.021(2) 0.031(2) 0.023(2) -0.0045(19) 0.0013(18) -0.0047(19)
C1 0.017(2) 0.027(3) 0.034(3) 0.004(2) 0.002(2) -0.002(2)
C2 0.020(3) 0.025(3) 0.040(3) -0.010(3) -0.001(2) 0.001(2)
O11 0.0239(19) 0.026(2) 0.037(2) 0.0084(18) -0.0049(17) -0.0061(16)
C24 0.0213(19) 0.039(2) 0.047(3) 0.013(2) -0.0059(18) -0.0107(18)
O2 0.041(3) 0.044(3) 0.038(3) -0.006(2) 0.011(2) -0.005(2)
C26 0.021(3) 0.042(4) 0.064(5) -0.006(3) -0.005(3) -0.004(3)
O1 0.028(2) 0.028(2) 0.055(3) 0.003(2) 0.005(2) 0.0097(18)
O3 0.035(3) 0.031(2) 0.074(4) 0.011(2) -0.024(2) -0.014(2)
C23 0.029(2) 0.033(2) 0.052(3) 0.015(2) -0.014(2) -0.0125(18)
C22 0.033(2) 0.024(2) 0.064(3) -0.006(2) -0.016(2) -0.0019(18)
C12 0.029(3) 0.019(3) 0.056(4) -0.001(3) -0.025(3) -0.007(2)
C25 0.0202(19) 0.034(2) 0.041(2) 0.0071(19) -0.0036(17) -0.0071(16)
C11 0.022(3) 0.025(3) 0.051(4) 0.008(3) -0.016(3) -0.011(2)
C14 0.033(2) 0.024(2) 0.064(3) -0.006(2) -0.016(2) -0.0019(18)
C15 0.029(2) 0.033(2) 0.052(3) 0.015(2) -0.014(2) -0.0125(18)
C17 0.0202(19) 0.034(2) 0.041(2) 0.0071(19) -0.0036(17) -0.0071(16)
C16 0.0213(19) 0.039(2) 0.047(3) 0.013(2) -0.0059(18) -0.0107(18)
C13 0.032(2) 0.024(2) 0.054(3) -0.009(2) -0.013(2) 0.0029(17)
C21 0.032(2) 0.024(2) 0.054(3) -0.009(2) -0.013(2) 0.0029(17)

loop_
_atom_type_symbol
_atom_type_description
_atom_type_scat_dispersion_real
_atom_type_scat_dispersion_imag
_atom_type_scat_source
C C 0.0033 0.0016 'International Tables Vol C Tables 4.2.6.8 and 6.1.1.4'
H H 0.0000 0.0000 'International Tables Vol C Tables 4.2.6.8 and 6.1.1.4'
N N 0.0061 0.0033 'International Tables Vol C Tables 4.2.6.8 and 6.1.1.4'
O O 0.0106 0.0060 'International Tables Vol C Tables 4.2.6.8 and 6.1.1.4'
Re Re -1.0185 7.2310 'International Tables Vol C Tables 4.2.6.8 and 6.1.1.4'

loop_
_geom_angle_atom_site_label_1
_geom_angle_atom_site_label_2
_geom_angle_atom_site_label_3
_geom_angle
C1 Re01 C2 87.4(2)
C1 Re01 C3 87.8(3)
C2 Re01 C3 88.7(3)
C1 Re01 O12 171.1(2)
C2 Re01 O12 100.1(2)
C3 Re01 O12 97.0(2)
C1 Re01 O11 97.3(2)
C2 Re01 O11 173.9(2)
C3 Re01 O11 95.5(2)
O12 Re01 O11 74.90(18)
C1 Re01 N1 92.7(2)
C2 Re01 N1 94.7(2)
C3 Re01 N1 176.6(2)
O12 Re01 N1 82.01(16)
O11 Re01 N1 81.20(17)
O3 C3 Re01 178.2(6)
C21 N1 C25 116.0(5)
C21 N1 Re01 120.2(4)
C25 N1 Re01 123.9(4)
C12 O12 Re01 116.2(4)
N2 C27 H27A 109.5
N2 C27 H27C 109.5
H27A C27 H27C 109.5
N2 C27 H27B 109.5
H27A C27 H27B 109.5
H27C C27 H27B 109.5
C23 N2 C26 122.3(6)
C23 N2 C27 120.3(5)
C26 N2 C27 116.6(5)
O1 C1 Re01 178.0(5)
O2 C2 Re01 179.1(5)
C11 O11 Re01 116.3(4)
C25 C24 C23 120.2(6)
C25 C24 H24 119.9
C23 C24 H24 119.9
N2 C26 H26C 109.5
N2 C26 H26B 109.5
H26C C26 H26B 109.5
N2 C26 H26A 109.5
H26C C26 H26A 109.5
H26B C26 H26A 109.5
N2 C23 C22 120.7(7)
N2 C23 C24 123.8(6)
C22 C23 C24 115.4(6)
C21 C22 C23 120.0(7)
C21 C22 H22 120.0
C23 C22 H22 120.0
O12 C12 C13 117.8(7)
O12 C12 C11 115.9(5)
C13 C12 C11 126.2(7)
N1 C25 C24 123.9(6)
N1 C25 H25 118.0
C24 C25 H25 118.0
O11 C11 C17 118.1(7)
O11 C11 C12 115.6(6)
C17 C11 C12 126.4(6)
C15 C14 C13 130.2(7)
C15 C14 H14 114.9
C13 C14 H14 114.9
C14 C15 C16 127.8(6)
C14 C15 H15 116.1
C16 C15 H15 116.1
C16 C17 C11 130.2(7)
C16 C17 H17 114.9
C11 C17 H17 114.9
C17 C16 C15 129.4(7)
C17 C16 H16 115.3
C15 C16 H16 115.3
C14 C13 C12 129.4(7)
C14 C13 H13 115.3
C12 C13 H13 115.3
N1 C21 C22 124.5(6)
N1 C21 H21 117.7
C22 C21 H21 117.7

loop_
_geom_bond_atom_site_label_1
_geom_bond_atom_site_label_2
_geom_bond_distance
Re01 C1 1.893(6)
Re01 C2 1.915(7)
Re01 C3 1.916(6)
Re01 O12 2.121(4)
Re01 O11 2.129(4)
Re01 N1 2.205(4)
C3 O3 1.152(7)
N1 C21 1.348(8)
N1 C25 1.352(7)
O12 C12 1.302(8)
C27 N2 1.460(7)
C27 H27A 0.9600
C27 H27C 0.9600
C27 H27B 0.9600
N2 C23 1.349(7)
N2 C26 1.444(8)
C1 O1 1.165(7)
C2 O2 1.154(8)
O11 C11 1.293(7)
C24 C25 1.372(8)
C24 C23 1.418(11)
C24 H24 0.9300
C26 H26C 0.9600
C26 H26B 0.9600
C26 H26A 0.9600
C23 C22 1.413(10)
C22 C21 1.368(9)
C22 H22 0.9300
C12 C13 1.406(8)
C12 C11 1.456(10)
C25 H25 0.9300
C11 C17 1.399(9)
C14 C15 1.342(11)
C14 C13 1.405(10)
C14 H14 0.9300
C15 C16 1.394(10)
C15 H15 0.9300
C17 C16 1.381(9)
C17 H17 0.9300
C16 H16 0.9300
C13 H13 0.9300
C21 H21 0.9300

loop_
_geom_hbond_atom_site_label_D
_geom_hbond_atom_site_label_H
_geom_hbond_atom_site_label_A
_geom_hbond_distance_DH
_geom_hbond_distance_HA
_geom_hbond_distance_DA
_geom_hbond_angle_DHA
_geom_hbond_site_symmetry_A
C15 H15 O3 0.93 2.58 3.449(8) 155.4 3_556
C22 H22 O1 0.93 2.58 3.297(9) 134.1 3_566
C25 H25 O12 0.93 2.57 2.994(7) 108.4 .
C27 H27C O12 0.96 2.55 3.229(8) 128.0 4_666
